data_7230811
loop_
_publ_author_name
'Tori\'c, Filip'
'Pavlovi\'c, Gordana'
'Paji\'c, Damir'
'Cindri\'c, Marina'
'Zadro, Kre\<so'

_publ_section_title
;
 Tetranuclear Ni4 cubane complexes with high \cT maxima:
 magneto-structural analysis
;
_journal_issue 27
_journal_name_full CrystEngComm
_journal_page_first 3917
_journal_paper_doi 10.1039/C8CE00566D
_journal_volume 20
_journal_year 2018
_chemical_formula_moiety 'C68 H76 N4 Ni4 O12'
_chemical_formula_sum 'C68 H76 N4 Ni4 O12'
_chemical_formula_weight 1376.16
_space_group_crystal_system triclinic
_space_group_IT_number 2
_space_group_name_Hall '-P 1'
_space_group_name_H-M_alt 'P -1'
_symmetry_space_group_name_Hall '-P 1'
_symmetry_space_group_name_H-M 'P -1'
_atom_sites_solution_hydrogens mixed
_audit_creation_method SHELXL-2014/7
_audit_update_record
;
2018-04-10 deposited with the CCDC.
2018-05-24 downloaded from the CCDC.
;
_cell_angle_alpha 88.647(2)
_cell_angle_beta 78.856(2)
_cell_angle_gamma 74.191(2)
_cell_formula_units_Z 2
_cell_length_a 11.9094(3)
_cell_length_b 15.1853(3)
_cell_length_c 18.4828(5)
_cell_measurement_reflns_used 11524
_cell_measurement_temperature 150(2)
_cell_measurement_theta_max 32.6103
_cell_measurement_theta_min 4.1527
_cell_volume 3154.01(14)
_computing_cell_refinement
;
CrysAlisPro, Agilent Technologies,
Version 1.171.34.44 
;
_computing_data_collection
;
CrysAlisPro, Agilent Technologies,
Version 1.171.34.44 
;
_computing_data_reduction
;
CrysAlisPro, Agilent Technologies,
Version 1.171.34.44 
;
_computing_molecular_graphics 'MERCURY 3.8. (CCDC, 2016)'
_computing_publication_material 'SHELXL-2014/7 (Sheldrick, 2014)'
_computing_structure_refinement 'SHELXL-2014/7 (Sheldrick, 2014)'
_computing_structure_solution 'SHELXT-2014/7 (Sheldrick, 2014)'
_diffrn_ambient_temperature 150(2)
_diffrn_measured_fraction_theta_full 0.995
_diffrn_measured_fraction_theta_max 0.996
_diffrn_measurement_device_type 'Xcalibur, Sapphire3'
_diffrn_measurement_method '\w scans'
_diffrn_radiation_type MoK\a
_diffrn_radiation_wavelength 0.71073
_diffrn_reflns_av_R_equivalents 0.0306
_diffrn_reflns_av_unetI/netI 0.0491
_diffrn_reflns_Laue_measured_fraction_full 0.995
_diffrn_reflns_Laue_measured_fraction_max 0.996
_diffrn_reflns_limit_h_max 15
_diffrn_reflns_limit_h_min -15
_diffrn_reflns_limit_k_max 19
_diffrn_reflns_limit_k_min -19
_diffrn_reflns_limit_l_max 23
_diffrn_reflns_limit_l_min -23
_diffrn_reflns_number 27015
_diffrn_reflns_point_group_measured_fraction_full 0.995
_diffrn_reflns_point_group_measured_fraction_max 0.996
_diffrn_reflns_theta_full 25.242
_diffrn_reflns_theta_max 27.000
_diffrn_reflns_theta_min 4.161
_diffrn_source 'Enhance (Mo) X-ray Source'
_exptl_absorpt_coefficient_mu 1.241
_exptl_absorpt_correction_T_max 1.00000
_exptl_absorpt_correction_T_min 0.93756
_exptl_absorpt_correction_type multi-scan
_exptl_absorpt_process_details
;
CrysAlisPro, Oxford Diffraction Ltd.,
Version 1.171.34.44.
Empirical absorption correction 
using spherical harmonics,
implemented in SCALE3 ABSPACK scaling 
algorithm.
;
_exptl_crystal_colour 'dark green'
_exptl_crystal_density_diffrn 1.449
_exptl_crystal_description prism
_exptl_crystal_F_000 1440
_exptl_crystal_size_max 0.32
_exptl_crystal_size_mid 0.24
_exptl_crystal_size_min 0.18
_refine_diff_density_max 0.755
_refine_diff_density_min -0.521
_refine_diff_density_rms 0.080
_refine_ls_extinction_method none
_refine_ls_goodness_of_fit_ref 1.043
_refine_ls_hydrogen_treatment mixed
_refine_ls_matrix_type full
_refine_ls_number_parameters 832
_refine_ls_number_reflns 13732
_refine_ls_number_restraints 4
_refine_ls_restrained_S_all 1.043
_refine_ls_R_factor_all 0.0602
_refine_ls_R_factor_gt 0.0422
_refine_ls_shift/su_max 0.002
_refine_ls_shift/su_mean 0.000
_refine_ls_structure_factor_coef Fsqd
_refine_ls_weighting_details 'w=1/[\s^2^(Fo^2^)+(0.0483P)^2^+1.4506P] where P=(Fo^2^+2Fc^2^)/3'
_refine_ls_weighting_scheme calc
_refine_ls_wR_factor_gt 0.0974
_refine_ls_wR_factor_ref 0.1073
_reflns_Friedel_coverage 0.000
_reflns_number_gt 10740
_reflns_number_total 13732
_reflns_threshold_expression 'I > 2\s(I)'
_cod_data_source_file c8ce00566d2.cif
_cod_data_source_block 1
_cod_depositor_comments 'Adding full bibliography for 7230811--7230817.cif.'
_cod_database_code 7230811
_shelx_shelxl_version_number 2014/7
_shelx_space_group_comment
;
The symmetry employed for this shelxl refinement is uniquely defined
by the following loop, which should always be used as a source of
symmetry information in preference to the above space-group names.
They are only intended as comments.
;

loop_
_space_group_symop_operation_xyz
'x, y, z'
'-x, -y, -z'

loop_
_atom_site_label
_atom_site_type_symbol
_atom_site_fract_x
_atom_site_fract_y
_atom_site_fract_z
_atom_site_U_iso_or_equiv
_atom_site_adp_type
_atom_site_occupancy
_atom_site_site_symmetry_order
_atom_site_calc_flag
_atom_site_refinement_flags_posn
_atom_site_refinement_flags_adp
_atom_site_refinement_flags_occupancy
_atom_site_disorder_assembly
_atom_site_disorder_group
Ni1 Ni 0.13335(3) 0.78284(2) 0.20202(2) 0.01903(9) Uani 1 1 d . . . . .
Ni2 Ni 0.29252(3) 0.58779(2) 0.21038(2) 0.01974(9) Uani 1 1 d . . . . .
Ni3 Ni 0.39777(3) 0.73957(2) 0.25466(2) 0.01968(9) Uani 1 1 d . . . . .
Ni4 Ni 0.17103(3) 0.72683(2) 0.35893(2) 0.01886(9) Uani 1 1 d . . . . .
O11 O 0.09113(16) 0.74200(12) 0.11354(10) 0.0231(4) Uani 1 1 d . . . . .
O12 O 0.20727(15) 0.82110(11) 0.28370(10) 0.0186(4) Uani 1 1 d . . . . .
O13 O -0.03685(17) 0.84567(12) 0.26396(11) 0.0242(4) Uani 1 1 d D . . . .
H13O H -0.033(3) 0.839(2) 0.3086(7) 0.029 Uiso 1 1 d D U . . .
N11 N 0.15133(19) 0.90019(14) 0.16025(12) 0.0211(5) Uani 1 1 d . . . . .
C11 C 0.0891(2) 0.78623(18) 0.05155(15) 0.0235(6) Uani 1 1 d . . . . .
C12 C 0.1189(2) 0.87061(17) 0.03883(15) 0.0229(6) Uani 1 1 d . . . . .
C13 C 0.1165(2) 0.90957(18) -0.03130(16) 0.0274(6) Uani 1 1 d . . . . .
H13 H 0.1385 0.9650 -0.0403 0.033 Uiso 1 1 calc R U . . .
C14 C 0.0836(3) 0.8702(2) -0.08658(17) 0.0331(7) Uani 1 1 d . . . . .
H14 H 0.0828 0.8978 -0.1332 0.040 Uiso 1 1 calc R U . . .
C15 C 0.0514(3) 0.7893(2) -0.07348(17) 0.0331(7) Uani 1 1 d . . . . .
H15 H 0.0268 0.7620 -0.1112 0.040 Uiso 1 1 calc R U . . .
C16 C 0.0547(2) 0.74809(19) -0.00652(16) 0.0283(6) Uani 1 1 d . . . . .
H16 H 0.0330 0.6923 0.0008 0.034 Uiso 1 1 calc R U . . .
C17 C 0.1482(2) 0.92314(17) 0.09289(16) 0.0241(6) Uani 1 1 d . . . . .
H17 H 0.1666 0.9787 0.0778 0.029 Uiso 1 1 calc R U . . .
C18 C 0.1646(2) 0.95775(17) 0.21569(15) 0.0228(6) Uani 1 1 d . . . . .
C19 C 0.1858(2) 0.91419(16) 0.28179(15) 0.0210(5) Uani 1 1 d . . . . .
C110 C 0.1871(3) 0.96662(17) 0.34158(16) 0.0273(6) Uani 1 1 d . . . . .
H110 H 0.1992 0.9384 0.3869 0.033 Uiso 1 1 calc R U . . .
C111 C 0.1709(3) 1.06025(18) 0.33571(18) 0.0325(7) Uani 1 1 d . . . . .
H111 H 0.1721 1.0955 0.3772 0.039 Uiso 1 1 calc R U . . .
C112 C 0.1529(3) 1.10344(17) 0.26993(18) 0.0315(7) Uani 1 1 d . . . . .
C113 C 0.1485(3) 1.05170(17) 0.21151(17) 0.0281(6) Uani 1 1 d . . . . .
H113 H 0.1342 1.0808 0.1668 0.034 Uiso 1 1 calc R U . . .
C114 C 0.1342(4) 1.20603(19) 0.2649(2) 0.0479(9) Uani 1 1 d . . . . .
H11A H 0.2053 1.2186 0.2350 0.072 Uiso 1 1 calc R U . . .
H11B H 0.1198 1.2332 0.3145 0.072 Uiso 1 1 calc R U . . .
H11C H 0.0654 1.2326 0.2419 0.072 Uiso 1 1 calc R U . . .
C115 C -0.1236(3) 0.93014(18) 0.25658(18) 0.0322(7) Uani 1 1 d . . . . .
H11D H -0.0890 0.9820 0.2595 0.039 Uiso 1 1 calc R U . . .
H11E H -0.1932 0.9380 0.2974 0.039 Uiso 1 1 calc R U . . .
C116 C -0.1623(3) 0.9301(2) 0.18439(18) 0.0364(7) Uani 1 1 d . . . . .
H11F H -0.0936 0.9285 0.1441 0.044 Uiso 1 1 calc R U . . .
H11G H -0.2242 0.9879 0.1812 0.044 Uiso 1 1 calc R U . . .
C117 C -0.2110(3) 0.8504(3) 0.1729(2) 0.0525(10) Uani 1 1 d . . . . .
H11H H -0.1462 0.7936 0.1661 0.079 Uiso 1 1 calc R U . . .
H11I H -0.2471 0.8601 0.1289 0.079 Uiso 1 1 calc R U . . .
H11J H -0.2713 0.8459 0.2161 0.079 Uiso 1 1 calc R U . . .
O21 O 0.45523(16) 0.50942(11) 0.17887(11) 0.0242(4) Uani 1 1 d . . . . .
O22 O 0.12806(15) 0.66803(11) 0.26221(10) 0.0181(4) Uani 1 1 d . . . . .
O23 O 0.21679(19) 0.56782(12) 0.11985(11) 0.0295(4) Uani 1 1 d D . . . .
H23O H 0.171(2) 0.6176(12) 0.1109(18) 0.035 Uiso 1 1 d D U . . .
N21 N 0.23044(18) 0.48868(13) 0.25889(12) 0.0206(5) Uani 1 1 d . . . . .
C21 C 0.4940(2) 0.42440(17) 0.19929(15) 0.0235(6) Uani 1 1 d . . . . .
C22 C 0.4200(2) 0.37230(17) 0.23862(16) 0.0244(6) Uani 1 1 d . . . . .
C23 C 0.4726(3) 0.28075(18) 0.25521(17) 0.0295(6) Uani 1 1 d . . . . .
H23 H 0.4229 0.2454 0.2796 0.035 Uiso 1 1 calc R U . . .
C24 C 0.5926(3) 0.24136(19) 0.23733(19) 0.0366(7) Uani 1 1 d . . . . .
H24 H 0.6259 0.1800 0.2498 0.044 Uiso 1 1 calc R U . . .
C25 C 0.6651(3) 0.29283(19) 0.20049(19) 0.0371(7) Uani 1 1 d . . . . .
H25 H 0.7488 0.2667 0.1885 0.044 Uiso 1 1 calc R U . . .
C26 C 0.6170(3) 0.38118(18) 0.18119(18) 0.0320(7) Uani 1 1 d . . . . .
H26 H 0.6684 0.4141 0.1548 0.038 Uiso 1 1 calc R U . . .
C27 C 0.2935(2) 0.40581(17) 0.26475(15) 0.0229(6) Uani 1 1 d . . . . .
H27 H 0.2531 0.3636 0.2882 0.027 Uiso 1 1 calc R U . . .
C28 C 0.1054(2) 0.51767(16) 0.28182(14) 0.0195(5) Uani 1 1 d . . . . .
C29 C 0.0541(2) 0.61307(16) 0.28071(14) 0.0191(5) Uani 1 1 d . . . . .
C210 C -0.0685(2) 0.64691(17) 0.30063(15) 0.0240(6) Uani 1 1 d . . . . .
H210 H -0.1043 0.7110 0.3002 0.029 Uiso 1 1 calc R U . . .
C211 C -0.1394(2) 0.58799(18) 0.32117(16) 0.0261(6) Uani 1 1 d . . . . .
H211 H -0.2231 0.6126 0.3357 0.031 Uiso 1 1 calc R U . . .
C212 C -0.0902(2) 0.49299(18) 0.32086(16) 0.0254(6) Uani 1 1 d . . . . .
C213 C 0.0326(2) 0.45972(17) 0.30088(15) 0.0220(5) Uani 1 1 d . . . . .
H213 H 0.0678 0.3955 0.3002 0.026 Uiso 1 1 calc R U . . .
C214 C -0.1681(3) 0.4288(2) 0.33815(19) 0.0340(7) Uani 1 1 d . . . . .
H21A H -0.1867 0.4104 0.2924 0.051 Uiso 1 1 calc R U . . .
H21B H -0.2420 0.4599 0.3718 0.051 Uiso 1 1 calc R U . . .
H21C H -0.1261 0.3744 0.3615 0.051 Uiso 1 1 calc R U . . .
C215 C 0.2648(4) 0.5100(2) 0.0549(2) 0.0570(11) Uani 1 1 d . . . . .
H21D H 0.3441 0.5176 0.0329 0.068 Uiso 1 1 calc R U . . .
H21E H 0.2126 0.5298 0.0185 0.068 Uiso 1 1 calc R U . . .
C216 C 0.2762(4) 0.4136(2) 0.0691(2) 0.0529(10) Uani 1 1 d . . . . .
H21F H 0.3304 0.3943 0.1045 0.063 Uiso 1 1 calc R U . . .
H21G H 0.3149 0.3781 0.0225 0.063 Uiso 1 1 calc R U . . .
C217 C 0.1633(4) 0.3877(3) 0.0991(3) 0.0671(12) Uani 1 1 d . . . . .
H21H H 0.1227 0.4230 0.1449 0.101 Uiso 1 1 calc R U . . .
H21I H 0.1823 0.3222 0.1091 0.101 Uiso 1 1 calc R U . . .
H21J H 0.1113 0.4011 0.0628 0.101 Uiso 1 1 calc R U . . .
O31 O 0.44793(16) 0.78941(12) 0.33702(10) 0.0236(4) Uani 1 1 d . . . . .
O32 O 0.32568(15) 0.70735(11) 0.16835(10) 0.0194(4) Uani 1 1 d . . . . .
O33 O 0.55588(16) 0.63851(12) 0.21437(12) 0.0276(4) Uani 1 1 d D . . . .
H33O H 0.540(3) 0.6033(17) 0.1864(15) 0.033 Uiso 1 1 d D U . . .
N31 N 0.44109(19) 0.83086(14) 0.18534(12) 0.0211(5) Uani 1 1 d . . . . .
C31 C 0.4806(2) 0.86572(17) 0.33586(15) 0.0218(5) Uani 1 1 d . . . . .
C32 C 0.4825(2) 0.92556(17) 0.27497(16) 0.0249(6) Uani 1 1 d . . . . .
C33 C 0.5114(3) 1.00834(18) 0.28247(17) 0.0283(6) Uani 1 1 d . . . . .
H33 H 0.5092 1.0491 0.2426 0.034 Uiso 1 1 calc R U . . .
C34 C 0.5427(3) 1.03216(19) 0.34543(17) 0.0297(6) Uani 1 1 d . . . . .
H34 H 0.5604 1.0889 0.3496 0.036 Uiso 1 1 calc R U . . .
C35 C 0.5478(2) 0.97136(19) 0.40282(17) 0.0290(6) Uani 1 1 d . . . . .
H35 H 0.5730 0.9855 0.4458 0.035 Uiso 1 1 calc R U . . .
C36 C 0.5171(2) 0.89104(19) 0.39842(17) 0.0284(6) Uani 1 1 d . . . . .
H36 H 0.5206 0.8513 0.4389 0.034 Uiso 1 1 calc R U . . .
C37 C 0.4636(2) 0.90495(17) 0.20394(16) 0.0246(6) Uani 1 1 d . . . . .
H37 H 0.4679 0.9495 0.1673 0.030 Uiso 1 1 calc R U . . .
C38 C 0.4367(2) 0.80845(17) 0.11255(15) 0.0223(6) Uani 1 1 d . . . . .
C39 C 0.3802(2) 0.73923(16) 0.10580(15) 0.0200(5) Uani 1 1 d . . . . .
C310 C 0.3800(2) 0.70982(18) 0.03525(16) 0.0255(6) Uani 1 1 d . . . . .
H310 H 0.3438 0.6626 0.0293 0.031 Uiso 1 1 calc R U . . .
C311 C 0.4318(3) 0.74845(19) -0.02656(17) 0.0321(7) Uani 1 1 d . . . . .
H311 H 0.4293 0.7279 -0.0742 0.039 Uiso 1 1 calc R U . . .
C312 C 0.4875(3) 0.8167(2) -0.02021(17) 0.0348(7) Uani 1 1 d . . . . .
C313 C 0.4900(3) 0.84521(18) 0.04966(16) 0.0290(6) Uani 1 1 d . . . . .
H313 H 0.5289 0.8909 0.0550 0.035 Uiso 1 1 calc R U . . .
C314 C 0.5442(4) 0.8574(3) -0.0881(2) 0.0614(12) Uani 1 1 d . . . . .
H31A H 0.4832 0.9052 -0.1061 0.092 Uiso 1 1 calc R U . . .
H31B H 0.5817 0.8094 -0.1265 0.092 Uiso 1 1 calc R U . . .
H31C H 0.6046 0.8842 -0.0757 0.092 Uiso 1 1 calc R U . . .
C315 C 0.6648(3) 0.6551(2) 0.1779(2) 0.0440(8) Uani 1 1 d . . . . .
H31D H 0.6949 0.6858 0.2137 0.053 Uiso 1 1 calc R U . . .
H31E H 0.6477 0.6983 0.1379 0.053 Uiso 1 1 calc R U . . .
C316 C 0.7590(3) 0.5747(2) 0.1463(2) 0.0469(9) Uani 1 1 d . . . . .
H31F H 0.7307 0.5454 0.1087 0.056 Uiso 1 1 calc R U . . .
H31G H 0.7744 0.5303 0.1857 0.056 Uiso 1 1 calc R U . . .
C317 C 0.8732(3) 0.5943(3) 0.1113(2) 0.0567(10) Uani 1 1 d . . . . .
H31H H 0.8591 0.6385 0.0723 0.085 Uiso 1 1 calc R U . . .
H31I H 0.9309 0.5375 0.0900 0.085 Uiso 1 1 calc R U . . .
H31J H 0.9048 0.6199 0.1487 0.085 Uiso 1 1 calc R U . . .
O41 O 0.00732(15) 0.79811(11) 0.39695(10) 0.0227(4) Uani 1 1 d . . . . .
O42 O 0.33248(15) 0.64063(11) 0.31143(10) 0.0186(4) Uani 1 1 d . . . . .
O43 O 0.24979(17) 0.78228(13) 0.43235(11) 0.0260(4) Uani 1 1 d D . . . .
H43O H 0.3183(13) 0.781(2) 0.4107(16) 0.031 Uiso 1 1 d D U . . .
N41 N 0.16254(18) 0.62341(13) 0.42466(12) 0.0194(4) Uani 1 1 d . . . . .
C41 C -0.0687(2) 0.77254(17) 0.44871(15) 0.0213(5) Uani 1 1 d . . . . .
C42 C -0.0435(2) 0.68748(17) 0.48515(15) 0.0218(5) Uani 1 1 d . . . . .
C43 C -0.1336(2) 0.66842(19) 0.53916(16) 0.0274(6) Uani 1 1 d . . . . .
H43 H -0.1170 0.6117 0.5633 0.033 Uiso 1 1 calc R U . . .
C44 C -0.2441(2) 0.7281(2) 0.55838(17) 0.0306(6) Uani 1 1 d . . . . .
H44 H -0.3034 0.7129 0.5948 0.037 Uiso 1 1 calc R U . . .
C45 C -0.2683(2) 0.8116(2) 0.52380(16) 0.0298(6) Uani 1 1 d . . . . .
H45 H -0.3445 0.8541 0.5371 0.036 Uiso 1 1 calc R U . . .
C46 C -0.1830(2) 0.83320(19) 0.47052(16) 0.0268(6) Uani 1 1 d . . . . .
H46 H -0.2016 0.8907 0.4477 0.032 Uiso 1 1 calc R U . . .
C47 C 0.0698(2) 0.61838(17) 0.47168(15) 0.0216(5) Uani 1 1 d . . . . .
H47 H 0.0762 0.5648 0.5000 0.026 Uiso 1 1 calc R U . . .
C48 C 0.2755(2) 0.55903(16) 0.41828(14) 0.0190(5) Uani 1 1 d . . . . .
C49 C 0.3637(2) 0.57392(16) 0.36045(15) 0.0201(5) Uani 1 1 d . . . . .
C410 C 0.4793(2) 0.51736(17) 0.35329(16) 0.0236(6) Uani 1 1 d . . . . .
H410 H 0.5406 0.5276 0.3156 0.028 Uiso 1 1 calc R U . . .
C411 C 0.5049(2) 0.44665(17) 0.40076(16) 0.0257(6) Uani 1 1 d . . . . .
H411 H 0.5840 0.4083 0.3947 0.031 Uiso 1 1 calc R U . . .
C412 C 0.4183(2) 0.42948(17) 0.45748(16) 0.0239(6) Uani 1 1 d . . . . .
C413 C 0.3048(2) 0.48729(17) 0.46578(15) 0.0220(5) Uani 1 1 d . . . . .
H413 H 0.2449 0.4780 0.5049 0.026 Uiso 1 1 calc R U . . .
C414 C 0.4488(3) 0.35211(19) 0.50888(18) 0.0335(7) Uani 1 1 d . . . . .
H41A H 0.5053 0.3635 0.5372 0.050 Uiso 1 1 calc R U . . .
H41B H 0.4848 0.2945 0.4801 0.050 Uiso 1 1 calc R U . . .
H41C H 0.3763 0.3479 0.5427 0.050 Uiso 1 1 calc R U . . .
C415 C 0.2273(3) 0.7739(2) 0.51015(19) 0.0444(8) Uani 1 1 d . . . . .
H41D H 0.2827 0.7168 0.5228 0.053 Uiso 0.25 1 calc R U P A 1
H41E H 0.1454 0.7683 0.5263 0.053 Uiso 0.25 1 calc R U P A 1
H41F H 0.2103 0.7140 0.5198 0.053 Uiso 0.75 1 calc R U P B 2
H41G H 0.3030 0.7699 0.5264 0.053 Uiso 0.755 1 calc R U P B 2
C41A C 0.2402(5) 0.8504(3) 0.5510(3) 0.0496(12) Uani 0.75 1 d . . P C 1
H41H H 0.1928 0.9086 0.5341 0.060 Uiso 0.75 1 calc R U P C 1
H41I H 0.3247 0.8511 0.5408 0.060 Uiso 0.75 1 calc R U P C 1
C4A C 0.1990(6) 0.8434(4) 0.6331(3) 0.0706(17) Uani 0.75 1 d . . P C 1
H41J H 0.1128 0.8518 0.6441 0.085 Uiso 0.75 1 calc R U P C 1
H41K H 0.2183 0.8908 0.6595 0.085 Uiso 0.75 1 calc R U P C 1
H41L H 0.2393 0.7829 0.6489 0.085 Uiso 0.75 1 calc R U P C 1
C41B C 0.1429(14) 0.8351(13) 0.5549(9) 0.062(5) Uani 0.25 1 d . . P C 2
H41M H 0.1416 0.8113 0.6053 0.074 Uiso 0.25 1 calc R U P C 2
H41N H 0.0663 0.8344 0.5418 0.074 Uiso 0.25 1 calc R U P C 2
C4B C 0.1416(18) 0.9251(10) 0.5599(11) 0.078(6) Uani 0.25 1 d . . P C 2
H41O H 0.1152 0.9467 0.6115 0.094 Uiso 0.25 1 calc R U P C 2
H41P H 0.0869 0.9617 0.5302 0.094 Uiso 0.25 1 calc R U P C 2
H41Q H 0.2218 0.9314 0.5415 0.094 Uiso 0.25 1 calc R U P C 2

loop_
_atom_site_aniso_label
_atom_site_aniso_U_11
_atom_site_aniso_U_22
_atom_site_aniso_U_33
_atom_site_aniso_U_23
_atom_site_aniso_U_13
_atom_site_aniso_U_12
Ni1 0.02358(18) 0.01398(15) 0.01923(19) 0.00209(12) -0.00332(14) -0.00536(13)
Ni2 0.02128(17) 0.01370(16) 0.02222(19) 0.00082(12) 0.00059(14) -0.00475(13)
Ni3 0.02313(17) 0.01643(16) 0.01964(19) 0.00302(12) -0.00202(14) -0.00738(13)
Ni4 0.02047(17) 0.01478(15) 0.01926(19) 0.00284(12) -0.00113(14) -0.00346(13)
O11 0.0302(10) 0.0217(9) 0.0189(10) 0.0028(7) -0.0047(8) -0.0098(8)
O12 0.0233(9) 0.0112(8) 0.0202(10) 0.0014(7) -0.0023(8) -0.0044(7)
O13 0.0251(10) 0.0210(9) 0.0223(11) 0.0039(8) -0.0040(9) -0.0002(8)
N11 0.0224(11) 0.0178(10) 0.0221(13) 0.0039(9) -0.0038(10) -0.0045(9)
C11 0.0203(13) 0.0242(13) 0.0224(15) 0.0000(11) -0.0014(11) -0.0023(11)
C12 0.0220(13) 0.0201(12) 0.0221(15) 0.0009(10) -0.0018(11) 0.0000(11)
C13 0.0302(15) 0.0231(13) 0.0252(16) 0.0050(11) -0.0031(12) -0.0029(12)
C14 0.0361(17) 0.0351(16) 0.0217(16) 0.0035(12) -0.0038(13) -0.0008(13)
C15 0.0323(16) 0.0403(17) 0.0270(17) -0.0019(13) -0.0094(14) -0.0076(14)
C16 0.0285(15) 0.0294(14) 0.0278(17) 0.0002(12) -0.0045(13) -0.0098(12)
C17 0.0241(13) 0.0176(12) 0.0279(16) 0.0045(11) -0.0020(12) -0.0037(11)
C18 0.0257(14) 0.0173(12) 0.0246(15) 0.0017(10) -0.0028(12) -0.0062(11)
C19 0.0227(13) 0.0134(11) 0.0276(16) 0.0034(10) -0.0062(12) -0.0052(10)
C110 0.0336(15) 0.0202(13) 0.0267(16) 0.0012(11) -0.0085(13) -0.0031(12)
C111 0.0427(17) 0.0195(13) 0.0369(19) -0.0062(12) -0.0136(15) -0.0065(13)
C112 0.0401(17) 0.0145(13) 0.0413(19) 0.0020(12) -0.0116(15) -0.0073(12)
C113 0.0347(16) 0.0187(13) 0.0317(17) 0.0062(11) -0.0108(13) -0.0061(12)
C114 0.079(3) 0.0184(14) 0.053(2) 0.0039(14) -0.027(2) -0.0135(16)
C115 0.0276(15) 0.0224(14) 0.0377(19) 0.0031(12) 0.0008(13) 0.0029(12)
C116 0.0265(15) 0.0383(17) 0.039(2) 0.0114(14) -0.0045(14) -0.0015(13)
C117 0.0347(18) 0.060(2) 0.064(3) 0.0004(19) -0.0150(19) -0.0106(17)
O21 0.0234(9) 0.0151(8) 0.0296(11) 0.0005(7) 0.0039(8) -0.0041(7)
O22 0.0191(9) 0.0142(8) 0.0206(10) 0.0022(7) -0.0009(7) -0.0062(7)
O23 0.0421(12) 0.0201(9) 0.0238(11) -0.0037(8) -0.0026(9) -0.0067(9)
N21 0.0206(11) 0.0164(10) 0.0235(13) -0.0008(9) -0.0013(9) -0.0049(9)
C21 0.0237(13) 0.0207(13) 0.0230(15) -0.0040(10) 0.0002(11) -0.0036(11)
C22 0.0267(14) 0.0185(12) 0.0262(16) -0.0006(11) -0.0043(12) -0.0039(11)
C23 0.0321(15) 0.0216(13) 0.0323(17) 0.0024(12) -0.0017(13) -0.0064(12)
C24 0.0364(17) 0.0211(14) 0.046(2) 0.0053(13) -0.0036(15) -0.0009(13)
C25 0.0243(15) 0.0273(15) 0.053(2) -0.0007(14) -0.0001(14) -0.0005(12)
C26 0.0254(14) 0.0238(14) 0.042(2) -0.0019(12) 0.0030(13) -0.0058(12)
C27 0.0249(13) 0.0184(12) 0.0252(15) 0.0007(10) -0.0019(12) -0.0076(11)
C28 0.0228(13) 0.0178(12) 0.0180(14) 0.0010(10) -0.0025(11) -0.0070(10)
C29 0.0228(13) 0.0197(12) 0.0148(13) 0.0011(10) 0.0000(11) -0.0084(10)
C210 0.0272(14) 0.0186(12) 0.0248(15) 0.0025(10) -0.0036(12) -0.0052(11)
C211 0.0206(13) 0.0284(14) 0.0287(16) -0.0007(11) -0.0017(12) -0.0077(11)
C212 0.0251(14) 0.0271(14) 0.0274(16) 0.0008(11) -0.0044(12) -0.0133(12)
C213 0.0257(13) 0.0150(11) 0.0239(15) 0.0008(10) -0.0018(11) -0.0054(10)
C214 0.0300(15) 0.0337(16) 0.041(2) 0.0047(13) -0.0023(14) -0.0175(13)
C215 0.092(3) 0.0377(19) 0.038(2) -0.0124(16) 0.005(2) -0.023(2)
C216 0.069(3) 0.0368(18) 0.048(2) -0.0133(16) -0.008(2) -0.0074(18)
C217 0.095(3) 0.058(2) 0.058(3) -0.005(2) -0.008(3) -0.043(2)
O31 0.0292(10) 0.0216(9) 0.0235(11) 0.0065(7) -0.0073(8) -0.0120(8)
O32 0.0225(9) 0.0172(8) 0.0172(10) 0.0024(7) 0.0011(8) -0.0068(7)
O33 0.0244(10) 0.0225(10) 0.0341(13) -0.0001(8) 0.0029(9) -0.0094(8)
N31 0.0236(11) 0.0200(11) 0.0195(12) 0.0039(9) -0.0016(9) -0.0074(9)
C31 0.0196(13) 0.0196(12) 0.0238(15) 0.0002(10) -0.0006(11) -0.0041(10)
C32 0.0240(14) 0.0223(13) 0.0268(16) -0.0006(11) -0.0009(12) -0.0063(11)
C33 0.0348(16) 0.0208(13) 0.0291(17) 0.0034(11) -0.0013(13) -0.0105(12)
C34 0.0351(16) 0.0241(14) 0.0320(18) 0.0011(12) -0.0027(13) -0.0144(12)
C35 0.0274(14) 0.0312(15) 0.0292(17) -0.0056(12) -0.0044(13) -0.0095(12)
C36 0.0296(15) 0.0296(14) 0.0282(17) 0.0055(12) -0.0073(13) -0.0111(12)
C37 0.0296(14) 0.0179(12) 0.0270(16) 0.0059(11) -0.0048(12) -0.0085(11)
C38 0.0253(14) 0.0180(12) 0.0219(15) 0.0021(10) -0.0026(11) -0.0045(11)
C39 0.0188(12) 0.0179(12) 0.0192(14) 0.0028(10) 0.0002(11) -0.0009(10)
C310 0.0292(14) 0.0227(13) 0.0250(16) -0.0008(11) -0.0021(12) -0.0098(11)
C311 0.0427(17) 0.0317(15) 0.0187(16) -0.0008(12) -0.0017(13) -0.0077(13)
C312 0.0482(19) 0.0304(15) 0.0259(17) 0.0061(12) 0.0001(14) -0.0164(14)
C313 0.0377(16) 0.0239(13) 0.0251(16) 0.0051(11) 0.0003(13) -0.0129(13)
C314 0.107(3) 0.060(2) 0.026(2) 0.0064(16) 0.006(2) -0.052(2)
C315 0.0266(16) 0.050(2) 0.054(2) -0.0072(17) 0.0030(16) -0.0154(15)
C316 0.0391(19) 0.052(2) 0.050(2) -0.0111(17) -0.0001(17) -0.0168(16)
C317 0.0356(19) 0.071(3) 0.058(3) -0.014(2) 0.0089(18) -0.0162(18)
O41 0.0222(9) 0.0172(8) 0.0236(11) 0.0028(7) 0.0022(8) -0.0019(7)
O42 0.0186(9) 0.0147(8) 0.0213(10) 0.0040(7) -0.0025(8) -0.0042(7)
O43 0.0321(11) 0.0277(10) 0.0191(11) 0.0018(8) -0.0026(9) -0.0116(9)
N41 0.0196(11) 0.0168(10) 0.0206(12) 0.0012(8) -0.0014(9) -0.0044(9)
C41 0.0221(13) 0.0233(13) 0.0183(14) -0.0012(10) -0.0044(11) -0.0055(11)
C42 0.0218(13) 0.0234(13) 0.0199(14) 0.0001(10) -0.0027(11) -0.0067(11)
C43 0.0278(14) 0.0320(15) 0.0233(16) 0.0039(12) -0.0056(12) -0.0096(12)
C44 0.0237(14) 0.0424(17) 0.0241(16) 0.0025(13) 0.0015(12) -0.0105(13)
C45 0.0218(14) 0.0363(16) 0.0258(16) -0.0009(12) -0.0013(12) -0.0008(12)
C46 0.0258(14) 0.0266(14) 0.0237(16) 0.0004(11) -0.0023(12) -0.0014(12)
C47 0.0251(13) 0.0188(12) 0.0197(14) 0.0029(10) -0.0032(11) -0.0051(11)
C48 0.0234(13) 0.0138(11) 0.0197(14) 0.0016(9) -0.0043(11) -0.0051(10)
C49 0.0244(13) 0.0147(11) 0.0210(14) 0.0024(10) -0.0061(11) -0.0042(10)
C410 0.0223(13) 0.0202(12) 0.0279(16) 0.0005(11) -0.0028(12) -0.0065(11)
C411 0.0198(13) 0.0208(13) 0.0342(17) 0.0035(11) -0.0076(12) -0.0002(11)
C412 0.0280(14) 0.0201(12) 0.0254(16) 0.0048(11) -0.0096(12) -0.0068(11)
C413 0.0243(13) 0.0207(12) 0.0202(15) 0.0033(10) -0.0008(11) -0.0076(11)
C414 0.0351(16) 0.0251(14) 0.0386(19) 0.0141(13) -0.0099(14) -0.0048(13)
C415 0.059(2) 0.0475(19) 0.0278(19) -0.0020(15) -0.0030(17) -0.0191(17)
C41A 0.058(3) 0.051(3) 0.043(3) -0.012(2) -0.009(2) -0.018(2)
C4A 0.102(5) 0.078(4) 0.034(3) -0.019(3) -0.009(3) -0.028(4)
C41B 0.042(8) 0.105(14) 0.039(10) -0.028(9) -0.001(7) -0.023(9)
C4B 0.093(14) 0.042(9) 0.076(14) -0.018(9) 0.027(11) -0.010(9)

loop_
_atom_type_symbol
_atom_type_description
_atom_type_scat_dispersion_real
_atom_type_scat_dispersion_imag
_atom_type_scat_source
C C 0.0033 0.0016 'International Tables Vol C Tables 4.2.6.8 and 6.1.1.4'
H H 0.0000 0.0000 'International Tables Vol C Tables 4.2.6.8 and 6.1.1.4'
Ni Ni 0.3393 1.1124 'International Tables Vol C Tables 4.2.6.8 and 6.1.1.4'
N N 0.0061 0.0033 'International Tables Vol C Tables 4.2.6.8 and 6.1.1.4'
O O 0.0106 0.0060 'International Tables Vol C Tables 4.2.6.8 and 6.1.1.4'

loop_
_geom_angle_atom_site_label_1
_geom_angle_atom_site_label_2
_geom_angle_atom_site_label_3
_geom_angle
O11 Ni1 N11 94.16(8)
O11 Ni1 O22 97.04(7)
N11 Ni1 O22 168.70(8)
O11 Ni1 O12 169.91(7)
N11 Ni1 O12 82.87(8)
O22 Ni1 O12 85.83(7)
O11 Ni1 O13 100.57(8)
N11 Ni1 O13 92.28(8)
O22 Ni1 O13 87.19(7)
O12 Ni1 O13 89.22(7)
O11 Ni1 O32 93.44(7)
N11 Ni1 O32 95.19(8)
O22 Ni1 O32 82.63(6)
O12 Ni1 O32 77.29(7)
O13 Ni1 O32 163.60(7)
O21 Ni2 N21 94.50(8)
O21 Ni2 O32 96.39(7)
N21 Ni2 O32 169.03(8)
O21 Ni2 O22 169.78(8)
N21 Ni2 O22 82.31(8)
O32 Ni2 O22 86.74(7)
O21 Ni2 O23 100.48(8)
N21 Ni2 O23 87.39(8)
O32 Ni2 O23 91.89(7)
O22 Ni2 O23 89.11(7)
O21 Ni2 O42 93.51(7)
N21 Ni2 O42 96.19(8)
O32 Ni2 O42 81.87(6)
O22 Ni2 O42 77.25(7)
O23 Ni2 O42 165.25(7)
N31 Ni3 O31 93.39(8)
N31 Ni3 O42 168.22(8)
O31 Ni3 O42 97.83(7)
N31 Ni3 O32 82.34(8)
O31 Ni3 O32 170.92(7)
O42 Ni3 O32 86.04(7)
N31 Ni3 O33 93.12(8)
O31 Ni3 O33 98.79(8)
O42 Ni3 O33 88.71(7)
O32 Ni3 O33 89.48(7)
N31 Ni3 O12 92.99(8)
O31 Ni3 O12 95.45(7)
O42 Ni3 O12 82.43(6)
O32 Ni3 O12 76.86(7)
O33 Ni3 O12 164.14(7)
O41 Ni4 N41 94.62(8)
O41 Ni4 O12 94.75(7)
N41 Ni4 O12 170.61(8)
O41 Ni4 O42 171.88(7)
N41 Ni4 O42 83.31(8)
O12 Ni4 O42 87.33(7)
O41 Ni4 O43 96.57(8)
N41 Ni4 O43 90.35(8)
O12 Ni4 O43 89.10(7)
O42 Ni4 O43 91.30(7)
O41 Ni4 O22 94.73(7)
N41 Ni4 O22 96.79(7)
O12 Ni4 O22 81.91(6)
O42 Ni4 O22 77.77(7)
O43 Ni4 O22 166.10(7)
C11 O11 Ni1 125.30(16)
C19 O12 Ni4 137.09(16)
C19 O12 Ni1 106.77(14)
Ni4 O12 Ni1 97.58(7)
C19 O12 Ni3 116.36(15)
Ni4 O12 Ni3 90.76(6)
Ni1 O12 Ni3 103.19(7)
C115 O13 Ni1 132.56(17)
C115 O13 H13O 108(2)
Ni1 O13 H13O 108(2)
C17 N11 C18 124.3(2)
C17 N11 Ni1 125.33(18)
C18 N11 Ni1 110.32(17)
O11 C11 C16 118.1(2)
O11 C11 C12 124.6(2)
C16 C11 C12 117.3(2)
C13 C12 C11 118.8(2)
C13 C12 C17 115.8(2)
C11 C12 C17 125.4(2)
C14 C13 C12 122.3(3)
C14 C13 H13 118.9
C12 C13 H13 118.9
C13 C14 C15 118.9(3)
C13 C14 H14 120.6
C15 C14 H14 120.6
C16 C15 C14 120.8(3)
C16 C15 H15 119.6
C14 C15 H15 119.6
C15 C16 C11 121.9(3)
C15 C16 H16 119.0
C11 C16 H16 119.0
N11 C17 C12 124.7(2)
N11 C17 H17 117.6
C12 C17 H17 117.6
C113 C18 C19 119.4(2)
C113 C18 N11 125.5(2)
C19 C18 N11 114.9(2)
O12 C19 C110 122.5(2)
O12 C19 C18 118.5(2)
C110 C19 C18 119.0(2)
C19 C110 C111 120.3(3)
C19 C110 H110 119.9
C111 C110 H110 119.9
C110 C111 C112 121.0(3)
C110 C111 H111 119.5
C112 C111 H111 119.5
C113 C112 C111 118.5(2)
C113 C112 C114 121.3(3)
C111 C112 C114 120.2(3)
C112 C113 C18 121.8(3)
C112 C113 H113 119.1
C18 C113 H113 119.1
C112 C114 H11A 109.5
C112 C114 H11B 109.5
H11A C114 H11B 109.5
C112 C114 H11C 109.5
H11A C114 H11C 109.5
H11B C114 H11C 109.5
O13 C115 C116 110.0(2)
O13 C115 H11D 109.7
C116 C115 H11D 109.7
O13 C115 H11E 109.7
C116 C115 H11E 109.7
H11D C115 H11E 108.2
C115 C116 C117 113.8(3)
C115 C116 H11F 108.8
C117 C116 H11F 108.8
C115 C116 H11G 108.8
C117 C116 H11G 108.8
H11F C116 H11G 107.7
C116 C117 H11H 109.5
C116 C117 H11I 109.5
H11H C117 H11I 109.5
C116 C117 H11J 109.5
H11H C117 H11J 109.5
H11I C117 H11J 109.5
C21 O21 Ni2 124.78(17)
C29 O22 Ni1 138.35(15)
C29 O22 Ni2 108.36(14)
Ni1 O22 Ni2 96.31(7)
C29 O22 Ni4 113.62(15)
Ni1 O22 Ni4 92.25(6)
Ni2 O22 Ni4 102.35(7)
C215 O23 Ni2 131.3(2)
C215 O23 H23O 111(2)
Ni2 O23 H23O 109(2)
C27 N21 C28 123.4(2)
C27 N21 Ni2 125.06(18)
C28 N21 Ni2 111.34(15)
O21 C21 C26 118.3(2)
O21 C21 C22 124.6(2)
C26 C21 C22 117.1(2)
C23 C22 C21 118.9(2)
C23 C22 C27 115.9(2)
C21 C22 C27 125.2(2)
C24 C23 C22 122.3(3)
C24 C23 H23 118.8
C22 C23 H23 118.8
C23 C24 C25 118.8(3)
C23 C24 H24 120.6
C25 C24 H24 120.6
C26 C25 C24 120.7(3)
C26 C25 H25 119.6
C24 C25 H25 119.6
C25 C26 C21 122.2(3)
C25 C26 H26 118.9
C21 C26 H26 118.9
N21 C27 C22 125.2(2)
N21 C27 H27 117.4
C22 C27 H27 117.4
C213 C28 C29 119.7(2)
C213 C28 N21 125.1(2)
C29 C28 N21 115.1(2)
O22 C29 C210 123.0(2)
O22 C29 C28 118.2(2)
C210 C29 C28 118.7(2)
C29 C210 C211 120.6(2)
C29 C210 H210 119.7
C211 C210 H210 119.7
C210 C211 C212 121.4(2)
C210 C211 H211 119.3
C212 C211 H211 119.3
C213 C212 C211 117.6(2)
C213 C212 C214 121.1(2)
C211 C212 C214 121.2(2)
C212 C213 C28 121.9(2)
C212 C213 H213 119.1
C28 C213 H213 119.1
C212 C214 H21A 109.5
C212 C214 H21B 109.5
H21A C214 H21B 109.5
C212 C214 H21C 109.5
H21A C214 H21C 109.5
H21B C214 H21C 109.5
O23 C215 C216 113.2(3)
O23 C215 H21D 108.9
C216 C215 H21D 108.9
O23 C215 H21E 108.9
C216 C215 H21E 108.9
H21D C215 H21E 107.8
C215 C216 C217 116.7(4)
C215 C216 H21F 108.1
C217 C216 H21F 108.1
C215 C216 H21G 108.1
C217 C216 H21G 108.1
H21F C216 H21G 107.3
C216 C217 H21H 109.5
C216 C217 H21I 109.5
H21H C217 H21I 109.5
C216 C217 H21J 109.5
H21H C217 H21J 109.5
H21I C217 H21J 109.5
C31 O31 Ni3 125.19(17)
C39 O32 Ni2 140.43(16)
C39 O32 Ni3 107.23(15)
Ni2 O32 Ni3 96.93(7)
C39 O32 Ni1 112.96(14)
Ni2 O32 Ni1 91.00(7)
Ni3 O32 Ni1 102.46(7)
C315 O33 Ni3 125.43(17)
C315 O33 H33O 106(2)
Ni3 O33 H33O 107(2)
C37 N31 C38 123.7(2)
C37 N31 Ni3 125.00(19)
C38 N31 Ni3 111.15(16)
O31 C31 C36 118.5(2)
O31 C31 C32 124.7(2)
C36 C31 C32 116.8(2)
C33 C32 C37 116.3(2)
C33 C32 C31 119.2(3)
C37 C32 C31 124.4(2)
C34 C33 C32 122.2(3)
C34 C33 H33 118.9
C32 C33 H33 118.9
C33 C34 C35 118.5(2)
C33 C34 H34 120.8
C35 C34 H34 120.8
C36 C35 C34 121.1(3)
C36 C35 H35 119.5
C34 C35 H35 119.5
C35 C36 C31 122.1(3)
C35 C36 H36 119.0
C31 C36 H36 119.0
N31 C37 C32 125.6(2)
N31 C37 H37 117.2
C32 C37 H37 117.2
C313 C38 N31 124.4(2)
C313 C38 C39 120.2(3)
N31 C38 C39 115.2(2)
O32 C39 C310 123.6(2)
O32 C39 C38 118.4(2)
C310 C39 C38 117.9(2)
C311 C310 C39 120.9(3)
C311 C310 H310 119.5
C39 C310 H310 119.5
C310 C311 C312 121.4(3)
C310 C311 H311 119.3
C312 C311 H311 119.3
C313 C312 C311 118.1(3)
C313 C312 C314 121.2(3)
C311 C312 C314 120.6(3)
C312 C313 C38 121.4(3)
C312 C313 H313 119.3
C38 C313 H313 119.3
C312 C314 H31A 109.5
C312 C314 H31B 109.5
H31A C314 H31B 109.5
C312 C314 H31C 109.5
H31A C314 H31C 109.5
H31B C314 H31C 109.5
O33 C315 C316 116.0(3)
O33 C315 H31D 108.3
C316 C315 H31D 108.3
O33 C315 H31E 108.3
C316 C315 H31E 108.3
H31D C315 H31E 107.4
C315 C316 C317 114.4(3)
C315 C316 H31F 108.7
C317 C316 H31F 108.7
C315 C316 H31G 108.7
C317 C316 H31G 108.7
H31F C316 H31G 107.6
C316 C317 H31H 109.5
C316 C317 H31I 109.5
H31H C317 H31I 109.5
C316 C317 H31J 109.5
H31H C317 H31J 109.5
H31I C317 H31J 109.5
C41 O41 Ni4 125.50(16)
C49 O42 Ni3 139.37(15)
C49 O42 Ni4 107.63(15)
Ni3 O42 Ni4 95.98(7)
C49 O42 Ni2 113.10(14)
Ni3 O42 Ni2 92.64(7)
Ni4 O42 Ni2 102.42(7)
C415 O43 Ni4 125.11(18)
C415 O43 H43O 119(2)
Ni4 O43 H43O 107(2)
C47 N41 C48 123.9(2)
C47 N41 Ni4 124.86(17)
C48 N41 Ni4 110.99(16)
O41 C41 C46 118.1(2)
O41 C41 C42 124.5(2)
C46 C41 C42 117.4(2)
C43 C42 C41 118.6(2)
C43 C42 C47 116.4(2)
C41 C42 C47 125.0(2)
C44 C43 C42 122.6(3)
C44 C43 H43 118.7
C42 C43 H43 118.7
C43 C44 C45 118.9(3)
C43 C44 H44 120.6
C45 C44 H44 120.6
C46 C45 C44 120.6(3)
C46 C45 H45 119.7
C44 C45 H45 119.7
C45 C46 C41 121.9(3)
C45 C46 H46 119.0
C41 C46 H46 119.0
N41 C47 C42 125.5(2)
N41 C47 H47 117.3
C42 C47 H47 117.3
C413 C48 C49 119.6(2)
C413 C48 N41 125.3(2)
C49 C48 N41 115.0(2)
O42 C49 C410 122.1(2)
O42 C49 C48 119.1(2)
C410 C49 C48 118.7(2)
C411 C410 C49 120.1(3)
C411 C410 H410 119.9
C49 C410 H410 119.9
C410 C411 C412 122.1(2)
C410 C411 H411 119.0
C412 C411 H411 119.0
C413 C412 C411 117.6(2)
C413 C412 C414 121.4(3)
C411 C412 C414 121.0(2)
C412 C413 C48 121.8(3)
C412 C413 H413 119.1
C48 C413 H413 119.1
C412 C414 H41A 109.5
C412 C414 H41B 109.5
H41A C414 H41B 109.5
C412 C414 H41C 109.5
H41A C414 H41C 109.5
H41B C414 H41C 109.5
C41B C415 O43 122.5(9)
O43 C415 C41A 114.2(3)
O43 C415 H41D 108.7
C41A C415 H41D 108.7
O43 C415 H41E 108.7
C41A C415 H41E 108.7
H41D C415 H41E 107.6
C41B C415 H41F 106.7
O43 C415 H41F 106.7
C41B C415 H41G 106.7
O43 C415 H41G 106.7
H41F C415 H41G 106.6
C415 C41A C4A 111.3(4)
C415 C41A H41H 109.4
C4A C41A H41H 109.4
C415 C41A H41I 109.4
C4A C41A H41I 109.4
H41H C41A H41I 108.0
C41A C4A H41J 109.5
C41A C4A H41K 109.5
H41J C4A H41K 109.5
C41A C4A H41L 109.5
H41J C4A H41L 109.5
H41K C4A H41L 109.5
C415 C41B C4B 123.1(15)
C415 C41B H41M 106.6
C4B C41B H41M 106.6
C415 C41B H41N 106.6
C4B C41B H41N 106.6
H41M C41B H41N 106.5
C41B C4B H41O 109.5
C41B C4B H41P 109.5
H41O C4B H41P 109.5
C41B C4B H41Q 109.5
H41O C4B H41Q 109.5
H41P C4B H41Q 109.5

loop_
_geom_bond_atom_site_label_1
_geom_bond_atom_site_label_2
_geom_bond_distance
Ni1 O11 1.9615(18)
Ni1 N11 1.974(2)
Ni1 O22 2.0548(16)
Ni1 O12 2.0557(17)
Ni1 O13 2.1048(19)
Ni1 O32 2.2361(18)
Ni2 O21 1.9623(18)
Ni2 N21 1.975(2)
Ni2 O32 2.0643(16)
Ni2 O22 2.0658(17)
Ni2 O23 2.112(2)
Ni2 O42 2.2318(17)
Ni3 N31 1.970(2)
Ni3 O31 1.9746(18)
Ni3 O42 2.0518(17)
Ni3 O32 2.0777(17)
Ni3 O33 2.0959(19)
Ni3 O12 2.2357(17)
Ni4 O41 1.9553(17)
Ni4 N41 1.975(2)
Ni4 O12 2.0443(17)
Ni4 O42 2.0522(17)
Ni4 O43 2.0992(19)
Ni4 O22 2.2210(17)
O11 C11 1.315(3)
O12 C19 1.367(3)
O13 C115 1.433(3)
O13 H13O 0.837(10)
N11 C17 1.290(3)
N11 C18 1.421(3)
C11 C16 1.409(4)
C11 C12 1.422(4)
C12 C13 1.414(4)
C12 C17 1.443(4)
C13 C14 1.366(4)
C13 H13 0.9500
C14 C15 1.387(4)
C14 H14 0.9500
C15 C16 1.376(4)
C15 H15 0.9500
C16 H16 0.9500
C17 H17 0.9500
C18 C113 1.389(3)
C18 C19 1.409(4)
C19 C110 1.382(4)
C110 C111 1.386(4)
C110 H110 0.9500
C111 C112 1.393(4)
C111 H111 0.9500
C112 C113 1.367(4)
C112 C114 1.516(4)
C113 H113 0.9500
C114 H11A 0.9800
C114 H11B 0.9800
C114 H11C 0.9800
C115 C116 1.494(4)
C115 H11D 0.9900
C115 H11E 0.9900
C116 C117 1.513(5)
C116 H11F 0.9900
C116 H11G 0.9900
C117 H11H 0.9800
C117 H11I 0.9800
C117 H11J 0.9800
O21 C21 1.320(3)
O22 C29 1.364(3)
O23 C215 1.432(4)
O23 H23O 0.838(10)
N21 C27 1.292(3)
N21 C28 1.414(3)
C21 C26 1.408(4)
C21 C22 1.427(4)
C22 C23 1.414(4)
C22 C27 1.441(4)
C23 C24 1.368(4)
C23 H23 0.9500
C24 C25 1.391(4)
C24 H24 0.9500
C25 C26 1.376(4)
C25 H25 0.9500
C26 H26 0.9500
C27 H27 0.9500
C28 C213 1.391(3)
C28 C29 1.412(3)
C29 C210 1.387(4)
C210 C211 1.389(4)
C210 H210 0.9500
C211 C212 1.401(4)
C211 H211 0.9500
C212 C213 1.388(4)
C212 C214 1.509(4)
C213 H213 0.9500
C214 H21A 0.9800
C214 H21B 0.9800
C214 H21C 0.9800
C215 C216 1.454(5)
C215 H21D 0.9900
C215 H21E 0.9900
C216 C217 1.503(6)
C216 H21F 0.9900
C216 H21G 0.9900
C217 H21H 0.9800
C217 H21I 0.9800
C217 H21J 0.9800
O31 C31 1.318(3)
O32 C39 1.359(3)
O33 C315 1.425(4)
O33 H33O 0.834(10)
N31 C37 1.294(3)
N31 C38 1.410(3)
C31 C36 1.407(4)
C31 C32 1.430(4)
C32 C33 1.407(4)
C32 C37 1.430(4)
C33 C34 1.373(4)
C33 H33 0.9500
C34 C35 1.389(4)
C34 H34 0.9500
C35 C36 1.374(4)
C35 H35 0.9500
C36 H36 0.9500
C37 H37 0.9500
C38 C313 1.394(4)
C38 C39 1.413(3)
C39 C310 1.389(4)
C310 C311 1.387(4)
C310 H310 0.9500
C311 C312 1.392(4)
C311 H311 0.9500
C312 C313 1.380(4)
C312 C314 1.509(4)
C313 H313 0.9500
C314 H31A 0.9800
C314 H31B 0.9800
C314 H31C 0.9800
C315 C316 1.458(5)
C315 H31D 0.9900
C315 H31E 0.9900
C316 C317 1.493(5)
C316 H31F 0.9900
C316 H31G 0.9900
C317 H31H 0.9800
C317 H31I 0.9800
C317 H31J 0.9800
O41 C41 1.314(3)
O42 C49 1.366(3)
O43 C415 1.420(4)
O43 H43O 0.830(10)
N41 C47 1.286(3)
N41 C48 1.416(3)
C41 C46 1.409(4)
C41 C42 1.427(4)
C42 C43 1.405(4)
C42 C47 1.447(4)
C43 C44 1.365(4)
C43 H43 0.9500
C44 C45 1.390(4)
C44 H44 0.9500
C45 C46 1.375(4)
C45 H45 0.9500
C46 H46 0.9500
C47 H47 0.9500
C48 C413 1.395(3)
C48 C49 1.408(4)
C49 C410 1.393(4)
C410 C411 1.377(4)
C410 H410 0.9500
C411 C412 1.395(4)
C411 H411 0.9500
C412 C413 1.378(4)
C412 C414 1.504(4)
C413 H413 0.9500
C414 H41A 0.9800
C414 H41B 0.9800
C414 H41C 0.9800
C415 C41B 1.328(15)
C415 C41A 1.458(5)
C415 H41D 0.9900
C415 H41E 0.9900
C415 H41F 0.9900
C415 H41G 0.9900
C41A C4A 1.513(7)
C41A H41H 0.9900
C41A H41I 0.9900
C4A H41J 0.9800
C4A H41K 0.9800
C4A H41L 0.9800
C41B C4B 1.37(2)
C41B H41M 0.9900
C41B H41N 0.9900
C4B H41O 0.9800
C4B H41P 0.9800
C4B H41Q 0.9800

loop_
_geom_torsion_atom_site_label_1
_geom_torsion_atom_site_label_2
_geom_torsion_atom_site_label_3
_geom_torsion_atom_site_label_4
_geom_torsion
Ni1 O11 C11 C16 -178.90(17)
Ni1 O11 C11 C12 0.8(4)
O11 C11 C12 C13 178.1(2)
C16 C11 C12 C13 -2.2(4)
O11 C11 C12 C17 -4.2(4)
C16 C11 C12 C17 175.5(2)
C11 C12 C13 C14 1.7(4)
C17 C12 C13 C14 -176.2(3)
C12 C13 C14 C15 0.0(4)
C13 C14 C15 C16 -1.3(4)
C14 C15 C16 C11 0.7(5)
O11 C11 C16 C15 -179.3(3)
C12 C11 C16 C15 1.0(4)
C18 N11 C17 C12 -171.2(2)
Ni1 N11 C17 C12 6.7(4)
C13 C12 C17 N11 177.8(3)
C11 C12 C17 N11 0.0(4)
C17 N11 C18 C113 15.8(4)
Ni1 N11 C18 C113 -162.3(2)
C17 N11 C18 C19 -169.8(3)
Ni1 N11 C18 C19 12.1(3)
Ni4 O12 C19 C110 36.6(4)
Ni1 O12 C19 C110 158.4(2)
Ni3 O12 C19 C110 -87.0(3)
Ni4 O12 C19 C18 -145.0(2)
Ni1 O12 C19 C18 -23.2(3)
Ni3 O12 C19 C18 91.3(2)
C113 C18 C19 O12 -176.8(2)
N11 C18 C19 O12 8.5(4)
C113 C18 C19 C110 1.7(4)
N11 C18 C19 C110 -173.1(2)
O12 C19 C110 C111 176.7(3)
C18 C19 C110 C111 -1.7(4)
C19 C110 C111 C112 0.1(5)
C110 C111 C112 C113 1.6(5)
C110 C111 C112 C114 179.4(3)
C111 C112 C113 C18 -1.7(5)
C114 C112 C113 C18 -179.5(3)
C19 C18 C113 C112 0.1(4)
N11 C18 C113 C112 174.2(3)
Ni1 O13 C115 C116 61.1(3)
O13 C115 C116 C117 56.4(3)
Ni2 O21 C21 C26 -170.8(2)
Ni2 O21 C21 C22 9.4(4)
O21 C21 C22 C23 178.1(3)
C26 C21 C22 C23 -1.8(4)
O21 C21 C22 C27 -3.0(4)
C26 C21 C22 C27 177.1(3)
C21 C22 C23 C24 2.5(4)
C27 C22 C23 C24 -176.5(3)
C22 C23 C24 C25 -1.0(5)
C23 C24 C25 C26 -1.1(5)
C24 C25 C26 C21 1.8(5)
O21 C21 C26 C25 179.8(3)
C22 C21 C26 C25 -0.3(4)
C28 N21 C27 C22 176.6(2)
Ni2 N21 C27 C22 1.7(4)
C23 C22 C27 N21 175.8(3)
C21 C22 C27 N21 -3.1(5)
C27 N21 C28 C213 -12.0(4)
Ni2 N21 C28 C213 163.5(2)
C27 N21 C28 C29 171.4(2)
Ni2 N21 C28 C29 -13.1(3)
Ni1 O22 C29 C210 -41.5(4)
Ni2 O22 C29 C210 -164.7(2)
Ni4 O22 C29 C210 82.3(3)
Ni1 O22 C29 C28 140.5(2)
Ni2 O22 C29 C28 17.3(3)
Ni4 O22 C29 C28 -95.7(2)
C213 C28 C29 O22 179.6(2)
N21 C28 C29 O22 -3.6(3)
C213 C28 C29 C210 1.6(4)
N21 C28 C29 C210 178.4(2)
O22 C29 C210 C211 -178.0(2)
C28 C29 C210 C211 -0.1(4)
C29 C210 C211 C212 -1.5(4)
C210 C211 C212 C213 1.5(4)
C210 C211 C212 C214 -175.7(3)
C211 C212 C213 C28 0.1(4)
C214 C212 C213 C28 177.3(3)
C29 C28 C213 C212 -1.6(4)
N21 C28 C213 C212 -178.1(3)
Ni2 O23 C215 C216 73.5(4)
O23 C215 C216 C217 61.8(5)
Ni3 O31 C31 C36 -178.34(18)
Ni3 O31 C31 C32 1.4(4)
O31 C31 C32 C33 175.6(2)
C36 C31 C32 C33 -4.6(4)
O31 C31 C32 C37 -8.3(4)
C36 C31 C32 C37 171.4(2)
C37 C32 C33 C34 -173.7(3)
C31 C32 C33 C34 2.7(4)
C32 C33 C34 C35 1.2(4)
C33 C34 C35 C36 -3.0(4)
C34 C35 C36 C31 0.8(4)
O31 C31 C36 C35 -177.2(3)
C32 C31 C36 C35 3.0(4)
C38 N31 C37 C32 -172.4(2)
Ni3 N31 C37 C32 12.2(4)
C33 C32 C37 N31 177.1(3)
C31 C32 C37 N31 0.9(4)
C37 N31 C38 C313 20.9(4)
Ni3 N31 C38 C313 -163.1(2)
C37 N31 C38 C39 -163.5(2)
Ni3 N31 C38 C39 12.5(3)
Ni2 O32 C39 C310 36.8(4)
Ni3 O32 C39 C310 161.9(2)
Ni1 O32 C39 C310 -86.0(3)
Ni2 O32 C39 C38 -145.5(2)
Ni3 O32 C39 C38 -20.5(3)
Ni1 O32 C39 C38 91.6(2)
C313 C38 C39 O32 -177.8(2)
N31 C38 C39 O32 6.4(3)
C313 C38 C39 C310 0.0(4)
N31 C38 C39 C310 -175.8(2)
O32 C39 C310 C311 176.5(3)
C38 C39 C310 C311 -1.1(4)
C39 C310 C311 C312 1.1(4)
C310 C311 C312 C313 0.0(5)
C310 C311 C312 C314 179.5(3)
C311 C312 C313 C38 -1.2(5)
C314 C312 C313 C38 179.3(3)
N31 C38 C313 C312 176.6(3)
C39 C38 C313 C312 1.2(4)
Ni3 O33 C315 C316 -172.5(2)
O33 C315 C316 C317 -177.6(3)
Ni4 O41 C41 C46 178.92(17)
Ni4 O41 C41 C42 -0.5(4)
O41 C41 C42 C43 -179.4(2)
C46 C41 C42 C43 1.1(4)
O41 C41 C42 C47 1.6(4)
C46 C41 C42 C47 -177.9(2)
C41 C42 C43 C44 -0.3(4)
C47 C42 C43 C44 178.8(3)
C42 C43 C44 C45 -0.7(4)
C43 C44 C45 C46 0.8(4)
C44 C45 C46 C41 0.1(4)
O41 C41 C46 C45 179.4(3)
C42 C41 C46 C45 -1.1(4)
C48 N41 C47 C42 173.1(2)
Ni4 N41 C47 C42 -0.6(4)
C43 C42 C47 N41 -180.0(3)
C41 C42 C47 N41 -0.9(4)
C47 N41 C48 C413 -6.5(4)
Ni4 N41 C48 C413 168.0(2)
C47 N41 C48 C49 176.4(2)
Ni4 N41 C48 C49 -9.0(3)
Ni3 O42 C49 C410 -42.0(4)
Ni4 O42 C49 C410 -164.6(2)
Ni2 O42 C49 C410 83.0(2)
Ni3 O42 C49 C48 140.8(2)
Ni4 O42 C49 C48 18.2(3)
Ni2 O42 C49 C48 -94.2(2)
C413 C48 C49 O42 175.9(2)
N41 C48 C49 O42 -6.9(3)
C413 C48 C49 C410 -1.4(4)
N41 C48 C49 C410 175.8(2)
O42 C49 C410 C411 -175.2(2)
C48 C49 C410 C411 2.0(4)
C49 C410 C411 C412 -0.7(4)
C410 C411 C412 C413 -1.2(4)
C410 C411 C412 C414 -179.6(3)
C411 C412 C413 C48 1.8(4)
C414 C412 C413 C48 -179.8(2)
C49 C48 C413 C412 -0.5(4)
N41 C48 C413 C412 -177.5(2)
Ni4 O43 C415 C41B -91.2(9)
Ni4 O43 C415 C41A -150.4(3)
O43 C415 C41A C4A 172.3(4)
O43 C415 C41B C4B -60.8(19)
